data_7019398
loop_
_publ_author_name
'Owczarek, Magdalena'
'Szklarz, Przemys\/law'
'Jakubas, Ryszard'
'Miniewicz, Andrzej'

_publ_section_title
;
 [NH(2)(C(2)H(4))(2)O]MX(5): a new family of morpholinium nonlinear
 optical materials among halogenoantimonate(iii) and
 halogenobismuthate(iii) compounds. Structural characterization,
 dielectric and piezoelectric properties.
;
_journal_issue 24
_journal_name_full 'Dalton transactions (Cambridge, England : 2003)'
_journal_page_first 7285
_journal_page_last 7294
_journal_paper_doi 10.1039/c2dt30291h
_journal_volume 41
_journal_year 2012
_chemical_formula_moiety 'Bi Cl5, 2(C4 H10 N O)'
_chemical_formula_sum 'C8 H20 Bi Cl5 N2 O2'
_chemical_formula_weight 562.49
_chemical_name_systematic
;
?
;
_space_group_IT_number 19
_symmetry_cell_setting orthorhombic
_symmetry_space_group_name_Hall 'P 2ac 2ab'
_symmetry_space_group_name_H-M 'P 21 21 21'
_atom_sites_solution_hydrogens geom
_atom_sites_solution_primary direct
_atom_sites_solution_secondary difmap
_audit_creation_method SHELXL-97
_cell_angle_alpha 90.00
_cell_angle_beta 90.00
_cell_angle_gamma 90.00
_cell_formula_units_Z 4
_cell_length_a 7.583(3)
_cell_length_b 11.466(3)
_cell_length_c 19.302(5)
_cell_measurement_reflns_used 12195
_cell_measurement_temperature 100(2)
_cell_measurement_theta_max 28.7
_cell_measurement_theta_min 2.8
_cell_volume 1678.2(9)
_computing_cell_refinement
;
CrysAlis RED, Oxford Diffraction Ltd.,
Version 1.171.33.32 (release 27-01-2009 CrysAlis171 .NET)
(compiled Jan 27 2009,14:17:37)
;
_computing_data_collection
;
CrysAlis CCD, Oxford Diffraction Ltd.,
Version 1.171.33.32 (release 27-01-2009 CrysAlis171 .NET)
(compiled Jan 27 2009,14:17:37)
;
_computing_data_reduction
;
CrysAlis RED, Oxford Diffraction Ltd.,
Version 1.171.33.32 (release 27-01-2009 CrysAlis171 .NET)
(compiled Jan 27 2009,14:17:37)
;
_computing_structure_refinement 'SHELXL-97 (Sheldrick, 1997)'
_computing_structure_solution 'SHELXS-97 (Sheldrick, 1990)'
_diffrn_ambient_temperature 100(2)
_diffrn_measured_fraction_theta_full 0.999
_diffrn_measured_fraction_theta_max 0.962
_diffrn_measurement_device_type 'Goniometer KM4/Xcalibur, detector: Sapphire2 (large Be window)'
_diffrn_measurement_method \w
_diffrn_radiation_monochromator graphite
_diffrn_radiation_source 'fine-focus sealed tube'
_diffrn_radiation_type MoK\a
_diffrn_radiation_wavelength 0.71073
_diffrn_reflns_av_R_equivalents 0.0259
_diffrn_reflns_av_sigmaI/netI 0.0200
_diffrn_reflns_limit_h_max 10
_diffrn_reflns_limit_h_min -10
_diffrn_reflns_limit_k_max 15
_diffrn_reflns_limit_k_min -15
_diffrn_reflns_limit_l_max 25
_diffrn_reflns_limit_l_min -25
_diffrn_reflns_number 13792
_diffrn_reflns_theta_full 27.00
_diffrn_reflns_theta_max 28.75
_diffrn_reflns_theta_min 2.76
_exptl_absorpt_coefficient_mu 11.297
_exptl_absorpt_correction_T_max 0.365
_exptl_absorpt_correction_T_min 0.138
_exptl_absorpt_correction_type analytical
_exptl_absorpt_process_details
;
CrysAlis RED, Oxford Diffraction Ltd.,
Version 1.171.33.32 (release 27-01-2009 CrysAlis171 .NET)
(compiled Jan 27 2009,14:17:37)
Analytical numeric absorption correction using a multifaceted crystal
model based on expressions derived by R.C. Clark & J.S. Reid.
(Clark, R. C. & Reid, J. S. (1995). Acta Cryst. A51, 887-897)
;
_exptl_crystal_colour colourless
_exptl_crystal_density_diffrn 2.226
_exptl_crystal_density_method 'not measured'
_exptl_crystal_description blocks
_exptl_crystal_F_000 1064
_exptl_crystal_size_max 0.3
_exptl_crystal_size_mid 0.2
_exptl_crystal_size_min 0.1
_refine_diff_density_max 0.680
_refine_diff_density_min -0.525
_refine_diff_density_rms 0.091
_refine_ls_abs_structure_details 'Flack H D (1983), Acta Cryst. A39, 876-881'
_refine_ls_abs_structure_Flack -0.019(3)
_refine_ls_extinction_method none
_refine_ls_goodness_of_fit_ref 1.028
_refine_ls_hydrogen_treatment constr
_refine_ls_matrix_type full
_refine_ls_number_parameters 163
_refine_ls_number_reflns 4090
_refine_ls_number_restraints 0
_refine_ls_restrained_S_all 1.028
_refine_ls_R_factor_all 0.0149
_refine_ls_R_factor_gt 0.0141
_refine_ls_shift/su_max 0.004
_refine_ls_shift/su_mean 0.000
_refine_ls_structure_factor_coef Fsqd
_refine_ls_weighting_details 'calc w=1/[\s^2^(Fo^2^)+(0.0192P)^2^+0.1131P] where P=(Fo^2^+2Fc^2^)/3'
_refine_ls_weighting_scheme calc
_refine_ls_wR_factor_gt 0.0320
_refine_ls_wR_factor_ref 0.0321
_reflns_number_gt 3985
_reflns_number_total 4090
_reflns_threshold_expression >2sigma(I)
_cod_data_source_file c2dt30291h.txt
_cod_data_source_block bicldc
_cod_database_code 7019398

loop_
_symmetry_equiv_pos_as_xyz
'x, y, z'
'-x+1/2, -y, z+1/2'
'-x, y+1/2, -z+1/2'
'x+1/2, -y+1/2, -z'

loop_
_atom_site_label
_atom_site_type_symbol
_atom_site_fract_x
_atom_site_fract_y
_atom_site_fract_z
_atom_site_U_iso_or_equiv
_atom_site_adp_type
_atom_site_occupancy
_atom_site_symmetry_multiplicity
_atom_site_calc_flag
_atom_site_refinement_flags
Bi Bi 0.432603(13) 0.413345(8) 0.554199(5) 0.00784(3) Uani 1 1 d .
Cl1 Cl 0.19277(9) 0.53784(6) 0.61063(4) 0.01333(13) Uani 1 1 d .
Cl3 Cl 0.69866(9) 0.54963(6) 0.59253(4) 0.01344(14) Uani 1 1 d .
Cl5 Cl 0.66725(9) 0.23014(6) 0.49786(4) 0.01404(14) Uani 1 1 d .
Cl4 Cl 0.38372(8) 0.56302(6) 0.44138(4) 0.01408(13) Uani 1 1 d .
Cl2 Cl 0.45916(9) 0.30237(6) 0.67077(4) 0.01535(14) Uani 1 1 d .
O1 O 0.5428(3) 0.34542(18) 0.25665(11) 0.0160(5) Uani 1 1 d .
O2 O 0.6503(3) 0.39036(17) 0.81992(11) 0.0144(4) Uani 1 1 d .
N2 N 0.5390(3) 0.4360(2) 0.95762(12) 0.0171(5) Uani 1 1 d .
H2C H 0.5705 0.4445 1.0034 0.021 Uiso 1 1 calc R
H2D H 0.4191 0.4468 0.9543 0.021 Uiso 1 1 calc R
N1 N 0.4091(3) 0.1178(2) 0.28794(12) 0.0120(5) Uani 1 1 d .
H1D H 0.3001 0.1196 0.2670 0.014 Uiso 1 1 calc R
H1C H 0.4227 0.0461 0.3087 0.014 Uiso 1 1 calc R
C5 C 0.5494(4) 0.3052(3) 0.85727(15) 0.0155(6) Uani 1 1 d .
H5A H 0.5820 0.2259 0.8414 0.019 Uiso 1 1 calc R
H5B H 0.4222 0.3169 0.8480 0.019 Uiso 1 1 calc R
C6 C 0.5842(4) 0.3160(3) 0.93408(16) 0.0191(6) Uani 1 1 d .
H6A H 0.5121 0.2583 0.9597 0.023 Uiso 1 1 calc R
H6B H 0.7100 0.2998 0.9438 0.023 Uiso 1 1 calc R
C3 C 0.4201(4) 0.2116(2) 0.34135(15) 0.0156(6) Uani 1 1 d .
H3A H 0.5341 0.2065 0.3662 0.019 Uiso 1 1 calc R
H3B H 0.3238 0.2022 0.3755 0.019 Uiso 1 1 calc R
C2 C 0.5499(4) 0.1352(3) 0.23486(14) 0.0136(6) Uani 1 1 d .
H2A H 0.5373 0.0766 0.1975 0.016 Uiso 1 1 calc R
H2B H 0.6674 0.1251 0.2564 0.016 Uiso 1 1 calc R
C1 C 0.5341(4) 0.2569(3) 0.20484(14) 0.0130(6) Uani 1 1 d .
H1A H 0.6302 0.2694 0.1709 0.016 Uiso 1 1 calc R
H1B H 0.4206 0.2637 0.1798 0.016 Uiso 1 1 calc R
C4 C 0.4044(4) 0.3288(3) 0.30574(17) 0.0165(6) Uani 1 1 d .
H4A H 0.2892 0.3337 0.2818 0.020 Uiso 1 1 calc R
H4B H 0.4090 0.3916 0.3409 0.020 Uiso 1 1 calc R
C8 C 0.5969(4) 0.5053(2) 0.83898(16) 0.0163(6) Uani 1 1 d .
H8A H 0.4696 0.5153 0.8292 0.020 Uiso 1 1 calc R
H8B H 0.6628 0.5631 0.8110 0.020 Uiso 1 1 calc R
C7 C 0.6312(4) 0.5266(3) 0.91520(17) 0.0172(7) Uani 1 1 d .
H7A H 0.7596 0.5236 0.9244 0.021 Uiso 1 1 calc R
H7B H 0.5880 0.6051 0.9282 0.021 Uiso 1 1 calc R

loop_
_atom_site_aniso_label
_atom_site_aniso_U_11
_atom_site_aniso_U_22
_atom_site_aniso_U_33
_atom_site_aniso_U_23
_atom_site_aniso_U_13
_atom_site_aniso_U_12
Bi 0.00746(4) 0.00758(4) 0.00846(5) -0.00097(4) -0.00003(4) 0.00013(4)
Cl1 0.0131(3) 0.0119(3) 0.0150(3) -0.0022(3) 0.0036(3) 0.0023(3)
Cl3 0.0119(3) 0.0128(3) 0.0156(3) -0.0012(3) -0.0018(3) -0.0033(3)
Cl5 0.0123(3) 0.0158(3) 0.0140(3) -0.0030(3) 0.0013(2) 0.0027(3)
Cl4 0.0149(3) 0.0157(3) 0.0116(3) 0.0023(3) 0.0006(3) 0.0009(2)
Cl2 0.0169(4) 0.0163(3) 0.0128(3) 0.0032(3) 0.0006(3) 0.0007(3)
O1 0.0182(12) 0.0121(10) 0.0177(11) -0.0016(8) 0.0043(10) -0.0036(9)
O2 0.0166(10) 0.0112(11) 0.0155(10) -0.0009(8) 0.0044(8) 0.0012(8)
N2 0.0154(12) 0.0231(14) 0.0128(13) -0.0048(10) -0.0009(9) 0.0013(10)
N1 0.0153(12) 0.0099(11) 0.0107(11) 0.0014(9) -0.0040(9) -0.0005(9)
C5 0.0167(15) 0.0134(13) 0.0164(15) -0.0012(11) -0.0004(13) -0.0028(13)
C6 0.0217(15) 0.0147(14) 0.0210(17) 0.0026(12) -0.0003(14) 0.0010(13)
C3 0.0184(14) 0.0176(14) 0.0108(13) -0.0035(11) 0.0016(13) -0.0016(13)
C2 0.0182(14) 0.0120(12) 0.0106(13) 0.0006(10) 0.0011(12) 0.0030(12)
C1 0.0168(16) 0.0123(13) 0.0099(13) 0.0003(11) 0.0026(10) -0.0002(12)
C4 0.0178(16) 0.0141(14) 0.0176(15) -0.0031(12) 0.0070(12) -0.0026(12)
C8 0.0210(17) 0.0091(13) 0.0189(15) -0.0003(12) 0.0027(12) 0.0019(11)
C7 0.0178(15) 0.0116(15) 0.0223(17) -0.0044(12) 0.0033(12) -0.0020(12)

loop_
_atom_type_symbol
_atom_type_description
_atom_type_scat_dispersion_real
_atom_type_scat_dispersion_imag
_atom_type_scat_source
C C 0.0033 0.0016 'International Tables Vol C Tables 4.2.6.8 and 6.1.1.4'
H H 0.0000 0.0000 'International Tables Vol C Tables 4.2.6.8 and 6.1.1.4'
N N 0.0061 0.0033 'International Tables Vol C Tables 4.2.6.8 and 6.1.1.4'
O O 0.0106 0.0060 'International Tables Vol C Tables 4.2.6.8 and 6.1.1.4'
Cl Cl 0.1484 0.1585 'International Tables Vol C Tables 4.2.6.8 and 6.1.1.4'
Bi Bi -4.1077 10.2566 'International Tables Vol C Tables 4.2.6.8 and 6.1.1.4'

loop_
_geom_angle_atom_site_label_1
_geom_angle_atom_site_label_2
_geom_angle_atom_site_label_3
_geom_angle
_geom_angle_site_symmetry_1
_geom_angle_site_symmetry_3
Cl1 Bi Cl2 87.68(3) . .
Cl1 Bi Cl3 95.35(3) . .
Cl2 Bi Cl3 89.31(2) . .
Cl1 Bi Cl5 88.26(3) . 4_456
Cl2 Bi Cl5 94.55(3) . 4_456
Cl3 Bi Cl5 174.83(2) . 4_456
Cl1 Bi Cl4 83.96(3) . .
Cl2 Bi Cl4 170.74(2) . .
Cl3 Bi Cl4 87.51(2) . .
Cl5 Bi Cl4 89.19(3) 4_456 .
Cl1 Bi Cl5 168.74(2) . .
Cl2 Bi Cl5 85.63(3) . .
Cl3 Bi Cl5 93.63(3) . .
Cl5 Bi Cl5 83.26(3) 4_456 .
Cl4 Bi Cl5 103.24(3) . .
Bi Cl5 Bi 170.25(3) 4_556 .
C4 O1 C1 109.7(2) . .
C8 O2 C5 110.4(2) . .
C6 N2 C7 111.6(2) . .
C6 N2 H2C 109.3 . .
C7 N2 H2C 109.3 . .
C6 N2 H2D 109.3 . .
C7 N2 H2D 109.3 . .
H2C N2 H2D 108.0 . .
C3 N1 C2 109.7(2) . .
C3 N1 H1D 109.7 . .
C2 N1 H1D 109.7 . .
C3 N1 H1C 109.7 . .
C2 N1 H1C 109.7 . .
H1D N1 H1C 108.2 . .
O2 C5 C6 110.1(2) . .
O2 C5 H5A 109.6 . .
C6 C5 H5A 109.6 . .
O2 C5 H5B 109.6 . .
C6 C5 H5B 109.6 . .
H5A C5 H5B 108.2 . .
N2 C6 C5 109.6(2) . .
N2 C6 H6A 109.8 . .
C5 C6 H6A 109.8 . .
N2 C6 H6B 109.8 . .
C5 C6 H6B 109.8 . .
H6A C6 H6B 108.2 . .
N1 C3 C4 108.8(2) . .
N1 C3 H3A 109.9 . .
C4 C3 H3A 109.9 . .
N1 C3 H3B 109.9 . .
C4 C3 H3B 109.9 . .
H3A C3 H3B 108.3 . .
N1 C2 C1 109.2(2) . .
N1 C2 H2A 109.8 . .
C1 C2 H2A 109.8 . .
N1 C2 H2B 109.8 . .
C1 C2 H2B 109.8 . .
H2A C2 H2B 108.3 . .
O1 C1 C2 112.5(2) . .
O1 C1 H1A 109.1 . .
C2 C1 H1A 109.1 . .
O1 C1 H1B 109.1 . .
C2 C1 H1B 109.1 . .
H1A C1 H1B 107.8 . .
O1 C4 C3 111.3(2) . .
O1 C4 H4A 109.4 . .
C3 C4 H4A 109.4 . .
O1 C4 H4B 109.4 . .
C3 C4 H4B 109.4 . .
H4A C4 H4B 108.0 . .
O2 C8 C7 110.5(2) . .
O2 C8 H8A 109.5 . .
C7 C8 H8A 109.5 . .
O2 C8 H8B 109.5 . .
C7 C8 H8B 109.5 . .
H8A C8 H8B 108.1 . .
N2 C7 C8 109.8(2) . .
N2 C7 H7A 109.7 . .
C8 C7 H7A 109.7 . .
N2 C7 H7B 109.7 . .
C8 C7 H7B 109.7 . .
H7A C7 H7B 108.2 . .

loop_
_geom_bond_atom_site_label_1
_geom_bond_atom_site_label_2
_geom_bond_distance
_geom_bond_site_symmetry_2
Bi Cl1 2.5557(9) .
Bi Cl2 2.5928(9) .
Bi Cl3 2.6570(10) .
Bi Cl5 2.7866(10) 4_456
Bi Cl4 2.7973(9) .
Bi Cl5 2.9600(9) .
Cl5 Bi 2.7866(10) 4_556
O1 C4 1.426(4) .
O1 C1 1.426(3) .
O2 C8 1.427(3) .
O2 C5 1.435(4) .
N2 C6 1.489(4) .
N2 C7 1.496(4) .
N2 H2C 0.9200 .
N2 H2D 0.9200 .
N1 C3 1.492(4) .
N1 C2 1.493(4) .
N1 H1D 0.9200 .
N1 H1C 0.9200 .
C5 C6 1.511(4) .
C5 H5A 0.9900 .
C5 H5B 0.9900 .
C6 H6A 0.9900 .
C6 H6B 0.9900 .
C3 C4 1.514(4) .
C3 H3A 0.9900 .
C3 H3B 0.9900 .
C2 C1 1.516(4) .
C2 H2A 0.9900 .
C2 H2B 0.9900 .
C1 H1A 0.9900 .
C1 H1B 0.9900 .
C4 H4A 0.9900 .
C4 H4B 0.9900 .
C8 C7 1.514(4) .
C8 H8A 0.9900 .
C8 H8B 0.9900 .
C7 H7A 0.9900 .
C7 H7B 0.9900 .

loop_
_geom_hbond_atom_site_label_D
_geom_hbond_atom_site_label_H
_geom_hbond_atom_site_label_A
_geom_hbond_distance_DH
_geom_hbond_distance_HA
_geom_hbond_distance_DA
_geom_hbond_angle_DHA
_geom_hbond_site_symmetry_A
N1 H1C O1 0.92 2.64 3.260(3) 125.7 3_645
N1 H1D O2 0.92 2.03 2.862(3) 149.9 4_456
N1 H1C Cl1 0.92 2.75 3.413(3) 130.0 4_556
N1 H1D Cl2 0.92 2.99 3.621(3) 127.4 4_456
N1 H1C Cl3 0.92 2.78 3.399(3) 125.6 4_456
N2 H2C Cl1 0.92 2.88 3.450(3) 121.1 2_565
N2 H2C Cl3 0.92 2.46 3.281(3) 149.4 2_665
N2 H2D Cl4 0.92 2.31 3.221(3) 169.2 2_565
